data_1555104
loop_
_publ_author_name
'Chen, Xiaoyan'
'Zhou, Hao'
'Chen, Zhiyuan'

_publ_section_title
;
 Pd/P/dba-Promoted cascade annulations to produce fused medium-sized
 sulfoximine polyheterocycles
;
_journal_issue 19
_journal_name_full 'Organic Chemistry Frontiers'
_journal_page_first 3415
_journal_paper_doi 10.1039/C9QO00880B
_journal_volume 6
_journal_year 2019
_chemical_formula_sum 'C23 H22 Br3 Cl2 N O3 S'
_chemical_formula_weight 703.10
_space_group_crystal_system triclinic
_space_group_IT_number 2
_space_group_name_Hall '-P 1'
_space_group_name_H-M_alt 'P -1'
_atom_sites_solution_hydrogens geom
_audit_creation_method SHELXL-2014/7
_audit_update_record
;
2019-07-01 deposited with the CCDC.	2019-08-23 downloaded from the CCDC.
;
_cell_angle_alpha 100.441(8)
_cell_angle_beta 100.282(7)
_cell_angle_gamma 91.136(8)
_cell_formula_units_Z 2
_cell_length_a 8.1990(7)
_cell_length_b 11.3055(13)
_cell_length_c 14.2419(11)
_cell_measurement_reflns_used 2797
_cell_measurement_temperature 293(2)
_cell_measurement_theta_max 28.8410
_cell_measurement_theta_min 3.6890
_cell_volume 1275.6(2)
_computing_cell_refinement 'Bruker SAINT'
_computing_data_collection 'Bruker APEX2'
_computing_data_reduction 'Bruker SAINT'
_computing_molecular_graphics 'Bruker SHELXTL'
_computing_publication_material 'Bruker SHELXTL'
_computing_structure_refinement 'SHELXL-2014/7 (Sheldrick, 2014)'
_computing_structure_solution 'SHELXS-97 (Sheldrick, 2008)'
_diffrn_ambient_temperature 293(2)
_diffrn_measured_fraction_theta_full 0.984
_diffrn_measured_fraction_theta_max 0.984
_diffrn_measurement_device_type 'Bruker APEX-II CCD'
_diffrn_measurement_method '\f and \w scans'
_diffrn_radiation_type MoK\a
_diffrn_radiation_wavelength 0.71073
_diffrn_reflns_av_R_equivalents 0.0997
_diffrn_reflns_av_unetI/netI 0.1999
_diffrn_reflns_Laue_measured_fraction_full 0.984
_diffrn_reflns_Laue_measured_fraction_max 0.984
_diffrn_reflns_limit_h_max 9
_diffrn_reflns_limit_h_min -9
_diffrn_reflns_limit_k_max 13
_diffrn_reflns_limit_k_min -13
_diffrn_reflns_limit_l_max 16
_diffrn_reflns_limit_l_min -16
_diffrn_reflns_number 6186
_diffrn_reflns_point_group_measured_fraction_full 0.984
_diffrn_reflns_point_group_measured_fraction_max 0.984
_diffrn_reflns_theta_full 25.098
_diffrn_reflns_theta_max 25.098
_diffrn_reflns_theta_min 3.330
_exptl_absorpt_coefficient_mu 5.062
_exptl_absorpt_correction_T_max 1.00000
_exptl_absorpt_correction_T_min 0.02602
_exptl_absorpt_correction_type multi-scan
_exptl_absorpt_process_details sadabs
_exptl_crystal_colour colorless
_exptl_crystal_density_diffrn 1.831
_exptl_crystal_description block
_exptl_crystal_F_000 692
_exptl_crystal_size_max 0.22
_exptl_crystal_size_mid 0.20
_exptl_crystal_size_min 0.18
_refine_diff_density_max 1.531
_refine_diff_density_min -2.170
_refine_diff_density_rms 0.241
_refine_ls_extinction_coef 0.0047(16)
_refine_ls_extinction_expression Fc^*^=kFc[1+0.001xFc^2^\l^3^/sin(2\q)]^-1/4^
_refine_ls_extinction_method 'SHELXL-2014/7 (Sheldrick 2014'
_refine_ls_goodness_of_fit_ref 1.094
_refine_ls_hydrogen_treatment constr
_refine_ls_matrix_type full
_refine_ls_number_parameters 299
_refine_ls_number_reflns 4471
_refine_ls_number_restraints 307
_refine_ls_restrained_S_all 1.059
_refine_ls_R_factor_all 0.2451
_refine_ls_R_factor_gt 0.1666
_refine_ls_shift/su_max 0.000
_refine_ls_shift/su_mean 0.000
_refine_ls_structure_factor_coef Fsqd
_refine_ls_weighting_details 'w=1/[\s^2^(Fo^2^)+(0.1000P)^2^+20.7579P] where P=(Fo^2^+2Fc^2^)/3'
_refine_ls_weighting_scheme calc
_refine_ls_wR_factor_gt 0.2851
_refine_ls_wR_factor_ref 0.3351
_reflns_Friedel_coverage 0.000
_reflns_number_gt 2341
_reflns_number_total 4471
_reflns_threshold_expression 'I > 2\s(I)'
_cod_data_source_file c9qo00880b2.cif
_cod_data_source_block CXY20181116c
_cod_database_code 1555104
_shelx_shelxl_version_number 2014/7
_shelx_space_group_comment
; 
The symmetry employed for this shelxl refinement is uniquely defined 
by the following loop, which should always be used as a source of 
symmetry information in preference to the above space-group names. 
They are only intended as comments. 
;

loop_
_space_group_symop_operation_xyz
'x, y, z'
'-x, -y, -z'

loop_
_atom_site_label
_atom_site_type_symbol
_atom_site_fract_x
_atom_site_fract_y
_atom_site_fract_z
_atom_site_U_iso_or_equiv
_atom_site_adp_type
_atom_site_occupancy
_atom_site_site_symmetry_order
_atom_site_calc_flag
_atom_site_refinement_flags_posn
_atom_site_refinement_flags_adp
C1 C 0.6387(16) 0.5129(14) 0.6370(10) 0.034(3) Uani 1 1 d . U
C2 C 0.6788(16) 0.6327(13) 0.6539(10) 0.031(3) Uani 1 1 d . U
C3 C 0.5568(18) 0.7198(15) 0.6615(12) 0.043(4) Uani 1 1 d . U
H3A H 0.5870 0.8015 0.6712 0.051 Uiso 1 1 calc R U
C4 C 0.3954(19) 0.6827(17) 0.6543(12) 0.049(4) Uani 1 1 d . U
H4A H 0.3152 0.7385 0.6635 0.059 Uiso 1 1 calc R U
C5 C 0.3534(18) 0.5638(18) 0.6337(12) 0.050(4) Uani 1 1 d . U
H5A H 0.2420 0.5383 0.6230 0.060 Uiso 1 1 calc R U
C6 C 0.4711(17) 0.4788(16) 0.6282(11) 0.041(3) Uani 1 1 d . U
H6A H 0.4386 0.3975 0.6184 0.049 Uiso 1 1 calc R U
C7 C 0.8596(17) 0.4922(14) 0.8161(11) 0.036(3) Uani 1 1 d . U
C8 C 0.9111(18) 0.6134(15) 0.8323(12) 0.041(3) Uani 1 1 d . U
C9 C 0.903(2) 0.6906(15) 0.9192(13) 0.050(3) Uani 1 1 d . U
C10 C 0.834(2) 0.6427(17) 0.9900(12) 0.050(3) Uani 1 1 d . U
H10A H 0.8268 0.6931 1.0484 0.060 Uiso 1 1 calc R U
C11 C 0.7772(19) 0.5265(17) 0.9750(12) 0.047(3) Uani 1 1 d . U
C12 C 0.7925(18) 0.4520(15) 0.8882(10) 0.038(3) Uani 1 1 d . U
H12A H 0.7562 0.3714 0.8781 0.046 Uiso 1 1 calc R U
C13 C 0.706(2) 0.486(2) 1.0532(13) 0.058(4) Uani 1 1 d . U
C14 C 0.604(3) 0.318(2) 1.1066(15) 0.091(8) Uani 1 1 d . U
H14A H 0.5753 0.2338 1.0840 0.136 Uiso 1 1 calc R U
H14B H 0.6909 0.3288 1.1630 0.136 Uiso 1 1 calc R U
H14C H 0.5085 0.3586 1.1232 0.136 Uiso 1 1 calc R U
C15 C 0.6995(18) 0.2847(15) 0.5902(11) 0.039(3) Uani 1 1 d . U
H15A H 0.5942 0.2759 0.5438 0.047 Uiso 1 1 calc R U
C16 C 0.7698(17) 0.4176(13) 0.6282(10) 0.033(3) Uani 1 1 d . U
H16A H 0.8383 0.4379 0.5830 0.040 Uiso 1 1 calc R U
C17 C 0.8899(17) 0.4089(13) 0.7267(10) 0.032(3) Uani 1 1 d . U
H17A H 1.0033 0.4275 0.7186 0.039 Uiso 1 1 calc R U
C18 C 0.8753(19) 0.2747(15) 0.7292(11) 0.041(3) Uani 1 1 d . U
H18A H 0.9088 0.2549 0.7939 0.050 Uiso 1 1 calc R U
C19 C 0.9521(18) 0.1965(14) 0.6481(11) 0.039(3) Uani 1 1 d . U
H19A H 0.9440 0.1117 0.6539 0.047 Uiso 1 1 calc R U
C20 C 0.8379(19) 0.2150(14) 0.5532(11) 0.041(3) Uani 1 1 d . U
H20A H 0.8972 0.2623 0.5174 0.050 Uiso 1 1 calc R U
C21 C 0.6899(19) 0.2451(14) 0.6843(11) 0.041(3) Uani 1 1 d . U
H21A H 0.6588 0.1600 0.6754 0.049 Uiso 1 1 calc R U
H21B H 0.6168 0.2926 0.7208 0.049 Uiso 1 1 calc R U
C22 C 0.894(2) 0.8390(15) 0.6744(15) 0.060(5) Uani 1 1 d . U
H22A H 0.8501 0.8761 0.7300 0.089 Uiso 1 1 calc R U
H22B H 1.0066 0.8694 0.6805 0.089 Uiso 1 1 calc R U
H22C H 0.8283 0.8573 0.6165 0.089 Uiso 1 1 calc R U
C23 C 0.437(3) 0.108(3) 0.839(3) 0.163(12) Uani 1 1 d . U
H23A H 0.4424 0.1835 0.8844 0.195 Uiso 1 1 calc R U
H23B H 0.4227 0.1268 0.7742 0.195 Uiso 1 1 calc R U
N1 N 0.9851(15) 0.6562(12) 0.7625(10) 0.045(3) Uani 1 1 d . U
O1 O 0.692(2) 0.5469(17) 1.1268(10) 0.096(5) Uani 1 1 d . U
O2 O 0.6618(16) 0.3685(14) 1.0303(9) 0.067(3) Uani 1 1 d . U
O3 O 0.9593(13) 0.6368(10) 0.5822(9) 0.051(3) Uani 1 1 d . U
S1 S 0.8907(5) 0.6828(4) 0.6675(3) 0.0415(10) Uani 1 1 d . U
Br1 Br 0.9814(3) 0.84883(19) 0.94366(19) 0.0844(9) Uani 1 1 d . U
Br2 Br 1.1846(2) 0.24506(17) 0.65064(16) 0.0610(7) Uani 1 1 d . U
Br3 Br 0.7581(3) 0.05954(16) 0.47355(14) 0.0618(7) Uani 1 1 d . U
Cl1 Cl 0.6223(11) 0.0430(11) 0.8615(7) 0.164(4) Uani 1 1 d . U
Cl2 Cl 0.2699(12) 0.0282(11) 0.8457(9) 0.179(5) Uani 1 1 d . U

loop_
_atom_site_aniso_label
_atom_site_aniso_U_11
_atom_site_aniso_U_22
_atom_site_aniso_U_33
_atom_site_aniso_U_23
_atom_site_aniso_U_13
_atom_site_aniso_U_12
C1 0.032(5) 0.030(6) 0.039(8) 0.012(7) 0.001(6) -0.005(5)
C2 0.034(5) 0.024(6) 0.034(7) -0.001(7) 0.008(5) -0.005(5)
C3 0.046(6) 0.027(7) 0.057(10) 0.011(8) 0.010(8) 0.004(6)
C4 0.040(6) 0.050(8) 0.058(10) 0.005(9) 0.011(8) 0.015(7)
C5 0.027(6) 0.061(9) 0.057(10) 0.012(10) -0.002(7) -0.005(6)
C6 0.034(6) 0.040(8) 0.042(8) 0.000(8) 0.004(7) -0.012(5)
C7 0.035(7) 0.026(6) 0.040(6) 0.000(5) -0.004(6) -0.006(6)
C8 0.034(7) 0.030(6) 0.044(7) -0.009(5) -0.011(6) -0.018(7)
C9 0.051(9) 0.024(7) 0.062(8) -0.012(6) -0.002(7) 0.003(7)
C10 0.048(9) 0.045(7) 0.041(8) -0.015(7) -0.010(7) 0.001(7)
C11 0.042(8) 0.048(8) 0.039(7) -0.008(6) -0.004(6) -0.005(7)
C12 0.045(8) 0.028(8) 0.035(7) 0.000(6) -0.004(6) -0.005(7)
C13 0.047(9) 0.086(10) 0.035(7) 0.009(8) -0.006(7) -0.001(9)
C14 0.077(13) 0.14(2) 0.079(14) 0.065(16) 0.022(11) 0.006(14)
C15 0.040(7) 0.034(7) 0.038(7) -0.001(6) 0.003(5) -0.017(5)
C16 0.035(6) 0.024(6) 0.038(6) 0.003(5) 0.005(6) -0.010(5)
C17 0.033(6) 0.021(6) 0.040(6) 0.003(5) 0.003(5) -0.005(5)
C18 0.053(7) 0.029(7) 0.037(6) 0.002(6) 0.002(5) -0.016(7)
C19 0.053(6) 0.011(7) 0.053(7) 0.005(5) 0.007(5) -0.012(5)
C20 0.059(7) 0.022(7) 0.044(7) 0.007(6) 0.012(5) -0.010(6)
C21 0.054(7) 0.022(8) 0.040(8) -0.006(7) 0.007(6) -0.017(6)
C22 0.063(11) 0.018(7) 0.094(14) 0.004(8) 0.013(10) -0.021(7)
C23 0.094(13) 0.18(3) 0.24(3) 0.10(3) 0.04(2) 0.003(13)
N1 0.037(6) 0.027(7) 0.063(6) -0.002(6) -0.003(5) -0.019(6)
O1 0.104(11) 0.122(13) 0.054(8) -0.013(8) 0.026(8) -0.011(10)
O2 0.070(8) 0.085(8) 0.052(7) 0.026(7) 0.014(6) -0.003(8)
O3 0.049(6) 0.044(7) 0.074(7) 0.022(6) 0.034(6) 0.001(6)
S1 0.040(2) 0.022(2) 0.062(3) 0.008(2) 0.0112(19) -0.0098(17)
Br1 0.1029(18) 0.0292(13) 0.1015(19) -0.0263(12) 0.0084(14) -0.0220(12)
Br2 0.0486(10) 0.0337(12) 0.0916(16) -0.0073(10) 0.0094(10) -0.0082(8)
Br3 0.0885(15) 0.0215(11) 0.0634(13) -0.0098(9) 0.0021(11) -0.0168(9)
Cl1 0.124(6) 0.217(12) 0.162(8) 0.069(8) 0.017(6) 0.039(7)
Cl2 0.145(7) 0.183(11) 0.234(12) 0.082(10) 0.061(8) -0.034(7)

loop_
_atom_type_symbol
_atom_type_description
_atom_type_scat_dispersion_real
_atom_type_scat_dispersion_imag
_atom_type_scat_source
C C 0.0033 0.0016 'International Tables Vol C Tables 4.2.6.8 and 6.1.1.4'
H H 0.0000 0.0000 'International Tables Vol C Tables 4.2.6.8 and 6.1.1.4'
N N 0.0061 0.0033 'International Tables Vol C Tables 4.2.6.8 and 6.1.1.4'
O O 0.0106 0.0060 'International Tables Vol C Tables 4.2.6.8 and 6.1.1.4'
S S 0.1246 0.1234 'International Tables Vol C Tables 4.2.6.8 and 6.1.1.4'
Br Br -0.2901 2.4595 'International Tables Vol C Tables 4.2.6.8 and 6.1.1.4'
Cl Cl 0.1484 0.1585 'International Tables Vol C Tables 4.2.6.8 and 6.1.1.4'

loop_
_geom_angle_atom_site_label_1
_geom_angle_atom_site_label_2
_geom_angle_atom_site_label_3
_geom_angle
C2 C1 C6 116.7(14)
C2 C1 C16 122.4(12)
C6 C1 C16 120.9(14)
C1 C2 C3 121.9(13)
C1 C2 S1 119.1(11)
C3 C2 S1 118.9(12)
C4 C3 C2 119.4(15)
C4 C3 H3A 120.3
C2 C3 H3A 120.3
C5 C4 C3 119.0(15)
C5 C4 H4A 120.5
C3 C4 H4A 120.5
C4 C5 C6 121.8(15)
C4 C5 H5A 119.1
C6 C5 H5A 119.1
C5 C6 C1 121.0(16)
C5 C6 H6A 119.5
C1 C6 H6A 119.5
C12 C7 C8 117.5(15)
C12 C7 C17 122.6(15)
C8 C7 C17 119.7(14)
C7 C8 C9 121.6(16)
C7 C8 N1 119.0(15)
C9 C8 N1 119.2(16)
C8 C9 C10 117.7(17)
C8 C9 Br1 121.8(14)
C10 C9 Br1 120.5(13)
C11 C10 C9 122.1(16)
C11 C10 H10A 119.0
C9 C10 H10A 119.0
C10 C11 C12 118.0(16)
C10 C11 C13 117.8(17)
C12 C11 C13 124.2(18)
C7 C12 C11 123.1(17)
C7 C12 H12A 118.5
C11 C12 H12A 118.5
O1 C13 O2 123.3(19)
O1 C13 C11 125(2)
O2 C13 C11 111.2(17)
O2 C14 H14A 109.5
O2 C14 H14B 109.5
H14A C14 H14B 109.5
O2 C14 H14C 109.5
H14A C14 H14C 109.5
H14B C14 H14C 109.5
C21 C15 C20 104.4(13)
C21 C15 C16 100.7(12)
C20 C15 C16 106.6(11)
C21 C15 H15A 114.6
C20 C15 H15A 114.6
C16 C15 H15A 114.6
C1 C16 C15 115.5(11)
C1 C16 C17 115.1(12)
C15 C16 C17 102.6(11)
C1 C16 H16A 107.7
C15 C16 H16A 107.7
C17 C16 H16A 107.7
C7 C17 C18 115.4(12)
C7 C17 C16 116.2(12)
C18 C17 C16 102.4(12)
C7 C17 H17A 107.4
C18 C17 H17A 107.4
C16 C17 H17A 107.4
C17 C18 C21 100.8(12)
C17 C18 C19 112.2(12)
C21 C18 C19 98.6(12)
C17 C18 H18A 114.5
C21 C18 H18A 114.5
C19 C18 H18A 114.5
C20 C19 C18 103.3(12)
C20 C19 Br2 111.6(10)
C18 C19 Br2 113.3(11)
C20 C19 H19A 109.5
C18 C19 H19A 109.5
Br2 C19 H19A 109.5
C15 C20 C19 102.9(12)
C15 C20 Br3 112.2(11)
C19 C20 Br3 109.7(10)
C15 C20 H20A 110.6
C19 C20 H20A 110.6
Br3 C20 H20A 110.6
C15 C21 C18 95.4(11)
C15 C21 H21A 112.7
C18 C21 H21A 112.7
C15 C21 H21B 112.7
C18 C21 H21B 112.7
H21A C21 H21B 110.1
S1 C22 H22A 109.5
S1 C22 H22B 109.5
H22A C22 H22B 109.5
S1 C22 H22C 109.5
H22A C22 H22C 109.5
H22B C22 H22C 109.5
Cl2 C23 Cl1 117(2)
Cl2 C23 H23A 108.1
Cl1 C23 H23A 108.1
Cl2 C23 H23B 108.1
Cl1 C23 H23B 108.1
H23A C23 H23B 107.3
C8 N1 S1 124.5(10)
C13 O2 C14 115.1(17)
O3 S1 N1 115.6(7)
O3 S1 C22 104.8(8)
N1 S1 C22 108.7(9)
O3 S1 C2 111.9(7)
N1 S1 C2 108.6(7)
C22 S1 C2 106.9(8)

loop_
_geom_bond_atom_site_label_1
_geom_bond_atom_site_label_2
_geom_bond_distance
C1 C2 1.36(2)
C1 C6 1.397(19)
C1 C16 1.54(2)
C2 C3 1.42(2)
C2 S1 1.782(14)
C3 C4 1.36(2)
C3 H3A 0.9300
C4 C5 1.35(2)
C4 H4A 0.9300
C5 C6 1.38(2)
C5 H5A 0.9300
C6 H6A 0.9300
C7 C12 1.39(2)
C7 C8 1.39(2)
C7 C17 1.50(2)
C8 C9 1.39(2)
C8 N1 1.40(2)
C9 C10 1.42(2)
C9 Br1 1.838(18)
C10 C11 1.35(2)
C10 H10A 0.9300
C11 C12 1.39(2)
C11 C13 1.48(2)
C12 H12A 0.9300
C13 O1 1.17(2)
C13 O2 1.33(2)
C14 O2 1.46(2)
C14 H14A 0.9600
C14 H14B 0.9600
C14 H14C 0.9600
C15 C21 1.50(2)
C15 C20 1.51(2)
C15 C16 1.56(2)
C15 H15A 0.9800
C16 C17 1.584(19)
C16 H16A 0.9800
C17 C18 1.53(2)
C17 H17A 0.9800
C18 C21 1.54(2)
C18 C19 1.56(2)
C18 H18A 0.9800
C19 C20 1.55(2)
C19 Br2 1.965(15)
C19 H19A 0.9800
C20 Br3 1.942(16)
C20 H20A 0.9800
C21 H21A 0.9700
C21 H21B 0.9700
C22 S1 1.751(17)
C22 H22A 0.9600
C22 H22B 0.9600
C22 H22C 0.9600
C23 Cl2 1.65(3)
C23 Cl1 1.71(3)
C23 H23A 0.9700
C23 H23B 0.9700
N1 S1 1.517(14)
O3 S1 1.447(11)
